data_1507349
loop_
_publ_author_name
'Wang, Yong'
'Schill, Brenden D.'
'Arif, Atta M.'
'West, F. G.'

_publ_section_title
;
 Formal intermolecular 4 + 4 approach to cyclooctanoids: 4 + 3 capture of
 the Nazarov oxyallyl intermediate with simple 1,3-dienes.
;
_journal_issue 15
_journal_name_full 'Organic letters'
_journal_page_first 2747
_journal_page_last 2750
_journal_paper_doi 10.1021/ol034985b
_journal_volume 5
_journal_year 2003
_chemical_formula_sum 'C17 H18 O2'
_chemical_formula_weight 254.31
_space_group_IT_number 14
_symmetry_cell_setting monoclinic
_symmetry_space_group_name_Hall '-P 2yab'
_symmetry_space_group_name_H-M 'P 1 21/a 1'
_atom_sites_solution_hydrogens geom
_atom_sites_solution_primary direct
_atom_sites_solution_secondary difmap
_audit_creation_method 'manual editing of SHELXL template'
_cell_angle_alpha 90.00
_cell_angle_beta 96.5442(19)
_cell_angle_gamma 90.00
_cell_formula_units_Z 4
_cell_length_a 7.7700(2)
_cell_length_b 20.7979(7)
_cell_length_c 8.2851(2)
_cell_measurement_reflns_used 3063
_cell_measurement_temperature 200(1)
_cell_measurement_theta_max 27.878
_cell_measurement_theta_min 1.018
_cell_volume 1330.15(7)
_computing_cell_refinement DENZO-SMN
_computing_data_collection 'Nonius COLLECT'
_computing_data_reduction DENZO-SMN
_computing_molecular_graphics 'WinGX, Ortep3'
_computing_structure_refinement 'SHELXL-97 (Sheldrick, 1997)'
_computing_structure_solution SIR97
_diffrn_ambient_temperature 200(1)
_diffrn_measured_fraction_theta_full 0.993
_diffrn_measured_fraction_theta_max 0.993
_diffrn_measurement_device_type 'Nonius KappaCCD Diffractometer'
_diffrn_measurement_method 'Phi plus Omega scan'
_diffrn_radiation_monochromator graphite
_diffrn_radiation_source 'fine-focus sealed tube'
_diffrn_radiation_type MoK\a
_diffrn_radiation_wavelength 0.71073
_diffrn_reflns_av_R_equivalents 0.0000
_diffrn_reflns_av_sigmaI/netI 0.0311
_diffrn_reflns_limit_h_max 10
_diffrn_reflns_limit_h_min 0
_diffrn_reflns_limit_k_max 27
_diffrn_reflns_limit_k_min 0
_diffrn_reflns_limit_l_max 10
_diffrn_reflns_limit_l_min -10
_diffrn_reflns_number 3149
_diffrn_reflns_theta_full 27.90
_diffrn_reflns_theta_max 27.90
_diffrn_reflns_theta_min 4.50
_exptl_absorpt_coefficient_mu 0.082
_exptl_absorpt_correction_T_max 0.9878
_exptl_absorpt_correction_T_min 0.9735
_exptl_absorpt_correction_type multi-scan
_exptl_absorpt_process_details 'DENZO-SMN (Otwinowski & Minor, 1997)'
_exptl_crystal_colour colorless
_exptl_crystal_density_diffrn 1.270
_exptl_crystal_density_method 'not measured'
_exptl_crystal_description prism
_exptl_crystal_F_000 544
_exptl_crystal_size_max 0.33
_exptl_crystal_size_mid 0.28
_exptl_crystal_size_min 0.15
_refine_diff_density_max 0.293
_refine_diff_density_min -0.179
_refine_diff_density_rms 0.035
_refine_ls_extinction_method none
_refine_ls_goodness_of_fit_ref 1.033
_refine_ls_hydrogen_treatment mixed
_refine_ls_matrix_type full
_refine_ls_number_parameters 244
_refine_ls_number_reflns 3149
_refine_ls_number_restraints 0
_refine_ls_restrained_S_all 1.033
_refine_ls_R_factor_all 0.0555
_refine_ls_R_factor_gt 0.0438
_refine_ls_shift/su_max 0.000
_refine_ls_shift/su_mean 0.000
_refine_ls_structure_factor_coef Fsqd
_refine_ls_weighting_details 'calc w=1/[\s^2^(Fo^2^)+(0.0540P)^2^+0.3099P] where P=(Fo^2^+2Fc^2^)/3'
_refine_ls_weighting_scheme calc
_refine_ls_wR_factor_gt 0.1102
_refine_ls_wR_factor_ref 0.1182
_reflns_number_gt 2564
_reflns_number_total 3149
_reflns_threshold_expression I>2\s(I)
_cod_data_source_file ol034985bsi20030602_052314.cif
_cod_data_source_block compound(2b)
_cod_depositor_comments
;
The following automatic conversions were performed:

'_exptl_absorpt_correction_type' value 'Multi-scan' changed to
'multi-scan' according to
/home/saulius/struct/CIF-dictionaries/cif_core.dic dictionary named
'cif_core.dic' version 2.4.1 from 2010-06-29.

Automatic conversion script
Id: cif_fix_values 1715 2011-07-08 13:25:40Z adriana 
;
_cod_original_cell_volume 1330.15(6)
_cod_original_sg_symbol_H-M 'P 21/a'
_cod_database_code 1507349

loop_
_symmetry_equiv_pos_as_xyz
'x, y, z'
'-x+1/2, y+1/2, -z'
'-x, -y, -z'
'x-1/2, -y-1/2, z'

loop_
_atom_site_label
_atom_site_type_symbol
_atom_site_fract_x
_atom_site_fract_y
_atom_site_fract_z
_atom_site_U_iso_or_equiv
_atom_site_adp_type
_atom_site_occupancy
_atom_site_symmetry_multiplicity
_atom_site_calc_flag
C1 C 0.32634(17) 0.09709(6) 0.26945(14) 0.0348(3) Uani 1 1 d
C2 C 0.4263(2) 0.15556(7) 0.34771(16) 0.0393(3) Uani 1 1 d
C3 C 0.33880(17) 0.17343(6) 0.50371(15) 0.0332(3) Uani 1 1 d
C4 C 0.19156(15) 0.12196(6) 0.50969(14) 0.0304(3) Uani 1 1 d
C5 C 0.02954(18) 0.14446(7) 0.39030(16) 0.0391(3) Uani 1 1 d
C6 C -0.06530(19) 0.08663(8) 0.31333(18) 0.0446(3) Uani 1 1 d
C7 C 0.0091(2) 0.07301(8) 0.18046(18) 0.0487(4) Uani 1 1 d
C8 C 0.1532(2) 0.12124(7) 0.17009(16) 0.0434(3) Uani 1 1 d
C9 C 0.4261(2) 0.05210(8) 0.16975(19) 0.0458(4) Uani 1 1 d
C10 C 0.26814(15) 0.06685(6) 0.42141(14) 0.0297(3) Uani 1 1 d
C11 C 0.13635(19) 0.10459(7) 0.67394(16) 0.0375(3) Uani 1 1 d
C12 C 0.46097(16) 0.17499(6) 0.65958(15) 0.0321(3) Uani 1 1 d
C13 C 0.58988(18) 0.12900(7) 0.69798(17) 0.0381(3) Uani 1 1 d
C14 C 0.69094(18) 0.13028(7) 0.84761(17) 0.0414(3) Uani 1 1 d
C15 C 0.66411(19) 0.17671(7) 0.96182(17) 0.0420(3) Uani 1 1 d
C16 C 0.53712(19) 0.22251(7) 0.92503(16) 0.0404(3) Uani 1 1 d
C17 C 0.43679(18) 0.22182(6) 0.77501(16) 0.0354(3) Uani 1 1 d
O1 O 0.28554(12) 0.01158(4) 0.46554(11) 0.0391(2) Uani 1 1 d
O2 O 0.09125(14) 0.17533(5) 0.25389(11) 0.0453(3) Uani 1 1 d
H2A H 0.417(2) 0.1930(9) 0.273(2) 0.055(5) Uiso 1 1 d
H2B H 0.549(2) 0.1435(8) 0.3782(19) 0.043(4) Uiso 1 1 d
H3 H 0.2817(18) 0.2153(7) 0.4902(17) 0.035(4) Uiso 1 1 d
H5 H -0.039(2) 0.1767(8) 0.4466(19) 0.048(4) Uiso 1 1 d
H6 H -0.153(2) 0.0620(9) 0.365(2) 0.055(5) Uiso 1 1 d
H7 H -0.010(2) 0.0367(9) 0.110(2) 0.060(5) Uiso 1 1 d
H8 H 0.179(2) 0.1363(8) 0.063(2) 0.053(5) Uiso 1 1 d
H9A H 0.350(2) 0.0174(9) 0.127(2) 0.060(5) Uiso 1 1 d
H9B H 0.468(2) 0.0753(9) 0.078(2) 0.060(5) Uiso 1 1 d
H9C H 0.529(3) 0.0324(9) 0.237(2) 0.066(6) Uiso 1 1 d
H11A H 0.041(2) 0.0746(8) 0.6583(19) 0.047(4) Uiso 1 1 d
H11B H 0.098(2) 0.1440(9) 0.731(2) 0.062(5) Uiso 1 1 d
H11C H 0.233(2) 0.0848(8) 0.743(2) 0.049(4) Uiso 1 1 d
H13 H 0.609(2) 0.0956(8) 0.620(2) 0.048(4) Uiso 1 1 d
H14 H 0.777(2) 0.0980(8) 0.871(2) 0.051(5) Uiso 1 1 d
H15 H 0.737(2) 0.1777(8) 1.066(2) 0.053(5) Uiso 1 1 d
H16 H 0.515(2) 0.2557(8) 1.0030(19) 0.046(4) Uiso 1 1 d
H17 H 0.3452(19) 0.2532(7) 0.7529(18) 0.039(4) Uiso 1 1 d

loop_
_atom_site_aniso_label
_atom_site_aniso_U_11
_atom_site_aniso_U_22
_atom_site_aniso_U_33
_atom_site_aniso_U_23
_atom_site_aniso_U_13
_atom_site_aniso_U_12
C1 0.0457(7) 0.0326(7) 0.0274(6) -0.0007(5) 0.0097(5) -0.0021(5)
C2 0.0517(8) 0.0362(7) 0.0319(6) -0.0009(5) 0.0126(6) -0.0079(6)
C3 0.0434(7) 0.0265(6) 0.0302(6) -0.0008(5) 0.0071(5) -0.0007(5)
C4 0.0347(6) 0.0292(6) 0.0276(6) 0.0012(4) 0.0050(4) 0.0021(5)
C5 0.0422(7) 0.0376(7) 0.0371(7) 0.0042(5) 0.0023(5) 0.0087(6)
C6 0.0385(7) 0.0483(8) 0.0443(8) 0.0042(6) -0.0064(6) 0.0022(6)
C7 0.0543(9) 0.0487(9) 0.0392(8) -0.0024(6) -0.0109(6) 0.0021(7)
C8 0.0614(9) 0.0410(8) 0.0273(6) 0.0022(5) 0.0026(6) 0.0039(7)
C9 0.0571(9) 0.0446(9) 0.0392(8) -0.0075(6) 0.0206(7) -0.0044(7)
C10 0.0310(6) 0.0300(6) 0.0282(6) 0.0003(5) 0.0034(4) -0.0006(5)
C11 0.0409(7) 0.0406(8) 0.0326(7) 0.0010(5) 0.0114(5) 0.0003(6)
C12 0.0371(6) 0.0281(6) 0.0321(6) -0.0017(5) 0.0078(5) -0.0043(5)
C13 0.0431(7) 0.0312(7) 0.0413(7) -0.0028(5) 0.0100(5) 0.0002(5)
C14 0.0383(7) 0.0380(8) 0.0483(8) 0.0086(6) 0.0063(6) 0.0000(6)
C15 0.0421(7) 0.0467(8) 0.0366(7) 0.0047(6) 0.0025(5) -0.0126(6)
C16 0.0474(8) 0.0397(7) 0.0350(7) -0.0067(5) 0.0093(5) -0.0088(6)
C17 0.0399(7) 0.0306(7) 0.0365(6) -0.0039(5) 0.0084(5) -0.0010(5)
O1 0.0468(5) 0.0293(5) 0.0425(5) 0.0041(4) 0.0112(4) 0.0046(4)
O2 0.0625(7) 0.0369(6) 0.0357(5) 0.0072(4) 0.0023(4) 0.0089(5)

loop_
_atom_type_symbol
_atom_type_description
_atom_type_scat_dispersion_real
_atom_type_scat_dispersion_imag
_atom_type_scat_source
C C 0.0033 0.0016 'International Tables Vol C Tables 4.2.6.8 and 6.1.1.4'
H H 0.0000 0.0000 'International Tables Vol C Tables 4.2.6.8 and 6.1.1.4'
O O 0.0106 0.0060 'International Tables Vol C Tables 4.2.6.8 and 6.1.1.4'

loop_
_geom_angle_atom_site_label_1
_geom_angle_atom_site_label_2
_geom_angle_atom_site_label_3
_geom_angle
C9 C1 C10 114.45(11)
C9 C1 C2 116.74(12)
C10 C1 C2 99.25(9)
C9 C1 C8 111.73(11)
C10 C1 C8 104.31(10)
C2 C1 C8 109.06(11)
C1 C2 C3 106.67(10)
C1 C2 H2A 111.0(10)
C3 C2 H2A 108.8(10)
C1 C2 H2B 109.3(9)
C3 C2 H2B 110.2(9)
H2A C2 H2B 110.7(13)
C12 C3 C4 112.07(10)
C12 C3 C2 114.74(11)
C4 C3 C2 104.46(10)
C12 C3 H3 108.1(8)
C4 C3 H3 106.7(8)
C2 C3 H3 110.4(8)
C11 C4 C10 114.79(11)
C11 C4 C3 118.16(10)
C10 C4 C3 99.93(9)
C11 C4 C5 110.21(10)
C10 C4 C5 104.48(10)
C3 C4 C5 108.01(10)
O2 C5 C6 102.41(11)
O2 C5 C4 108.23(10)
C6 C5 C4 110.08(11)
O2 C5 H5 108.1(9)
C6 C5 H5 118.1(9)
C4 C5 H5 109.4(9)
C7 C6 C5 106.33(14)
C7 C6 H6 129.3(10)
C5 C6 H6 123.8(10)
C6 C7 C8 107.45(14)
C6 C7 H7 128.4(11)
C8 C7 H7 123.7(11)
O2 C8 C7 101.62(12)
O2 C8 C1 108.10(10)
C7 C8 C1 110.60(11)
O2 C8 H8 107.6(10)
C7 C8 H8 119.5(10)
C1 C8 H8 108.7(10)
C1 C9 H9A 109.0(11)
C1 C9 H9B 110.6(11)
H9A C9 H9B 109.1(15)
C1 C9 H9C 111.7(11)
H9A C9 H9C 107.9(15)
H9B C9 H9C 108.5(15)
O1 C10 C4 127.51(11)
O1 C10 C1 127.56(11)
C4 C10 C1 104.87(10)
C4 C11 H11A 109.0(9)
C4 C11 H11B 110.7(11)
H11A C11 H11B 108.9(14)
C4 C11 H11C 110.4(9)
H11A C11 H11C 109.4(13)
H11B C11 H11C 108.4(14)
C17 C12 C13 118.19(12)
C17 C12 C3 118.71(12)
C13 C12 C3 122.95(11)
C14 C13 C12 120.54(13)
C14 C13 H13 119.7(9)
C12 C13 H13 119.8(9)
C15 C14 C13 120.61(14)
C15 C14 H14 120.8(10)
C13 C14 H14 118.6(10)
C16 C15 C14 119.34(13)
C16 C15 H15 120.4(10)
C14 C15 H15 120.2(10)
C15 C16 C17 120.28(13)
C15 C16 H16 121.3(9)
C17 C16 H16 118.4(9)
C16 C17 C12 121.03(13)
C16 C17 H17 119.2(9)
C12 C17 H17 119.7(9)
C5 O2 C8 101.06(10)

loop_
_geom_bond_atom_site_label_1
_geom_bond_atom_site_label_2
_geom_bond_distance
C1 C9 1.5178(19)
C1 C10 1.5215(16)
C1 C2 1.5455(19)
C1 C8 1.577(2)
C2 C3 1.5721(17)
C2 H2A 0.993(18)
C2 H2B 0.994(16)
C3 C12 1.5135(18)
C3 C4 1.5717(18)
C3 H3 0.978(15)
C4 C11 1.5163(17)
C4 C10 1.5172(16)
C4 C5 1.5807(17)
C5 O2 1.4293(16)
C5 C6 1.513(2)
C5 H5 1.001(16)
C6 C7 1.331(2)
C6 H6 0.990(18)
C7 C8 1.513(2)
C7 H7 0.955(19)
C8 O2 1.4336(17)
C8 H8 0.985(17)
C9 H9A 0.972(19)
C9 H9B 0.988(19)
C9 H9C 1.01(2)
C10 O1 1.2091(15)
C11 H11A 0.968(17)
C11 H11B 1.01(2)
C11 H11C 0.983(18)
C12 C17 1.3926(17)
C12 C13 1.3954(18)
C13 C14 1.390(2)
C13 H13 0.973(17)
C14 C15 1.384(2)
C14 H14 0.952(18)
C15 C16 1.380(2)
C15 H15 0.978(17)
C16 C17 1.3900(19)
C16 H16 0.975(16)
C17 H17 0.967(15)

loop_
_geom_torsion_atom_site_label_1
_geom_torsion_atom_site_label_2
_geom_torsion_atom_site_label_3
_geom_torsion_atom_site_label_4
_geom_torsion
C9 C1 C2 C3 -152.60(12)
C10 C1 C2 C3 -29.12(13)
C8 C1 C2 C3 79.62(13)
C1 C2 C3 C12 124.38(12)
C1 C2 C3 C4 1.29(14)
C12 C3 C4 C11 27.63(15)
C2 C3 C4 C11 152.44(12)
C12 C3 C4 C10 -97.59(11)
C2 C3 C4 C10 27.23(12)
C12 C3 C4 C5 153.51(10)
C2 C3 C4 C5 -81.67(12)
C11 C4 C5 O2 165.57(11)
C10 C4 C5 O2 -70.60(12)
C3 C4 C5 O2 35.14(13)
C11 C4 C5 C6 -83.24(14)
C10 C4 C5 C6 40.58(14)
C3 C4 C5 C6 146.32(11)
O2 C5 C6 C7 26.97(14)
C4 C5 C6 C7 -87.96(14)
C5 C6 C7 C8 0.37(15)
C6 C7 C8 O2 -27.42(14)
C6 C7 C8 C1 87.16(14)
C9 C1 C8 O2 -164.92(11)
C10 C1 C8 O2 70.92(13)
C2 C1 C8 O2 -34.37(14)
C9 C1 C8 C7 84.64(14)
C10 C1 C8 C7 -39.52(14)
C2 C1 C8 C7 -144.81(12)
C11 C4 C10 O1 1.85(18)
C3 C4 C10 O1 129.34(13)
C5 C4 C10 O1 -118.98(14)
C11 C4 C10 C1 -175.41(11)
C3 C4 C10 C1 -47.92(11)
C5 C4 C10 C1 63.76(12)
C9 C1 C10 O1 -3.66(19)
C2 C1 C10 O1 -128.75(14)
C8 C1 C10 O1 118.74(14)
C9 C1 C10 C4 173.60(11)
C2 C1 C10 C4 48.51(12)
C8 C1 C10 C4 -64.00(12)
C4 C3 C12 C17 -98.38(14)
C2 C3 C12 C17 142.70(12)
C4 C3 C12 C13 77.20(15)
C2 C3 C12 C13 -41.72(17)
C17 C12 C13 C14 -0.1(2)
C3 C12 C13 C14 -175.66(12)
C12 C13 C14 C15 0.8(2)
C13 C14 C15 C16 -0.9(2)
C14 C15 C16 C17 0.3(2)
C15 C16 C17 C12 0.5(2)
C13 C12 C17 C16 -0.55(19)
C3 C12 C17 C16 175.24(12)
C6 C5 O2 C8 -43.53(12)
C4 C5 O2 C8 72.74(12)
C7 C8 O2 C5 43.40(12)
C1 C8 O2 C5 -73.03(12)
